data_4068325
loop_
_publ_author_name
'Saeed, Irfan'
'Katao, Shohei'
'Nomura, Kotohiro'

_publ_section_title
;
 Synthesis and Structural Analysis of
 (Cyclopentadienyl)(pyrrolide)titanium(IV) Complexes and Their Use in
 Catalysis for Olefin Polymerization
;
_journal_issue 1
_journal_name_full Organometallics
_journal_page_first 111
_journal_paper_doi 10.1021/om800713t
_journal_volume 28
_journal_year 2009
_chemical_formula_moiety 'C18 H27 Cl2 N Ti '
_chemical_formula_sum 'C18 H27 Cl2 N Ti'
_chemical_formula_weight 376.22
_space_group_IT_number 14
_symmetry_cell_setting monoclinic
_symmetry_Int_Tables_number 14
_symmetry_space_group_name_Hall '-P 2yn'
_symmetry_space_group_name_H-M 'P 1 21/n 1'
_cell_angle_alpha 90.0000
_cell_angle_beta 97.427(2)
_cell_angle_gamma 90.0000
_cell_formula_units_Z 4
_cell_length_a 8.2632(6)
_cell_length_b 7.0964(5)
_cell_length_c 33.568(3)
_cell_measurement_reflns_used 9718
_cell_measurement_temperature 243.1
_cell_measurement_theta_max 25.0
_cell_measurement_theta_min 3.1
_cell_volume 1951.9(3)
_computing_cell_refinement PROCESS-AUTO
_computing_data_collection PROCESS-AUTO
_computing_data_reduction CrystalStructure
_computing_publication_material 'CrystalStructure 3.8'
_computing_structure_refinement CRYSTALS
_computing_structure_solution SIR92
_diffrn_detector_area_resol_mean 10.00
_diffrn_measured_fraction_theta_full 0.992
_diffrn_measured_fraction_theta_max 0.992
_diffrn_measurement_device_type 'Rigaku RAXIS-RAPID'
_diffrn_measurement_method \w
_diffrn_radiation_type 'Mo K\a'
_diffrn_radiation_wavelength 0.71075
_diffrn_reflns_av_R_equivalents 0.052
_diffrn_reflns_limit_h_max 9
_diffrn_reflns_limit_h_min -9
_diffrn_reflns_limit_k_max 8
_diffrn_reflns_limit_k_min -8
_diffrn_reflns_limit_l_max 39
_diffrn_reflns_limit_l_min -39
_diffrn_reflns_number 14515
_diffrn_reflns_theta_full 24.99
_diffrn_reflns_theta_max 24.99
_exptl_absorpt_coefficient_mu 0.709
_exptl_absorpt_correction_T_max 0.899
_exptl_absorpt_correction_T_min 0.706
_exptl_absorpt_correction_type multi-scan
_exptl_absorpt_process_details
;
    Higashi, T. (1995). Program for Absorption Correction.
    Rigaku Corporation, Tokyo, Japan.
;
_exptl_crystal_colour black
_exptl_crystal_density_diffrn 1.280
_exptl_crystal_density_method 'not measured'
_exptl_crystal_description block
_exptl_crystal_F_000 792.00
_exptl_crystal_size_max 0.20
_exptl_crystal_size_mid 0.20
_exptl_crystal_size_min 0.15
_refine_diff_density_max 0.38
_refine_diff_density_min -0.42
_refine_ls_extinction_method none
_refine_ls_goodness_of_fit_ref 0.997
_refine_ls_hydrogen_treatment refall
_refine_ls_number_parameters 226
_refine_ls_number_reflns 2235
_refine_ls_R_factor_gt 0.0412
_refine_ls_shift/su_max 0.0000
_refine_ls_structure_factor_coef Fsqd
_refine_ls_weighting_details 'w = 1/[0.0008Fo^2^ + 1.0000\s(Fo^2^)]/(4Fo^2^)'
_refine_ls_weighting_scheme calc
_refine_ls_wR_factor_ref 0.1011
_reflns_number_gt 2222
_reflns_number_total 3404
_reflns_threshold_expression F^2^>2.0\s(F^2^)
_cod_data_source_file om800713t_si_002.cif
_cod_data_source_block '_59X'
_cod_original_cell_volume 1951.9(2)
_cod_original_formula_sum 'C18 H27 Cl2 N Ti '
_cod_database_code 4068325

loop_
_symmetry_equiv_pos_site_id
_symmetry_equiv_pos_as_xyz
1 +X,+Y,+Z
2 1/2-X,1/2+Y,1/2-Z
3 -X,-Y,-Z
4 1/2+X,1/2-Y,1/2+Z

loop_
_atom_site_label
_atom_site_type_symbol
_atom_site_fract_x
_atom_site_fract_y
_atom_site_fract_z
_atom_site_U_iso_or_equiv
_atom_site_adp_type
_atom_site_occupancy
_atom_site_symmetry_multiplicity
_atom_site_calc_flag
_atom_site_refinement_flags
Ti(1) Ti 0.48773(7) 0.47957(9) 0.84281(2) 0.03202(19) Uani 1.00 1 d .
Cl(1) Cl 0.49104(13) 0.31184(16) 0.78587(3) 0.0502(3) Uani 1.00 1 d .
Cl(2) Cl 0.22903(11) 0.44631(16) 0.85664(4) 0.0555(3) Uani 1.00 1 d .
N(1) N 0.6083(3) 0.3141(4) 0.88320(9) 0.0364(9) Uani 1.00 1 d .
C(1) C 0.6687(4) 0.7004(5) 0.82115(11) 0.0336(10) Uani 1.00 1 d .
C(2) C 0.5093(4) 0.7569(5) 0.80321(12) 0.0390(11) Uani 1.00 1 d .
C(3) C 0.4199(4) 0.8079(5) 0.83467(13) 0.0387(11) Uani 1.00 1 d .
C(4) C 0.5211(4) 0.7809(5) 0.87149(12) 0.0370(11) Uani 1.00 1 d .
C(5) C 0.6776(4) 0.7165(5) 0.86298(11) 0.0341(11) Uani 1.00 1 d .
C(6) C 0.8073(4) 0.6543(6) 0.79772(13) 0.0510(13) Uani 1.00 1 d .
C(7) C 0.4526(5) 0.7698(6) 0.75896(13) 0.0585(15) Uani 1.00 1 d .
C(8) C 0.2518(4) 0.8904(6) 0.82963(15) 0.0610(15) Uani 1.00 1 d .
C(9) C 0.4752(5) 0.8262(6) 0.91245(13) 0.0613(15) Uani 1.00 1 d .
C(10) C 0.8240(4) 0.6887(6) 0.89360(13) 0.0526(13) Uani 1.00 1 d .
C(11) C 0.7641(4) 0.2309(5) 0.88714(12) 0.0362(11) Uani 1.00 1 d .
C(12) C 0.8195(4) 0.2033(5) 0.92680(13) 0.0422(12) Uani 1.00 1 d .
C(13) C 0.6942(5) 0.2688(5) 0.94956(13) 0.0478(13) Uani 1.00 1 d .
C(14) C 0.5703(5) 0.3339(5) 0.92270(12) 0.0449(12) Uani 1.00 1 d .
C(15) C 0.8437(4) 0.1816(6) 0.85112(12) 0.0471(13) Uani 1.00 1 d .
C(16) C 0.9838(5) 0.1253(6) 0.94406(14) 0.0567(14) Uani 1.00 1 d .
C(17) C 1.0994(5) 0.2759(7) 0.96339(16) 0.0778(18) Uani 1.00 1 d .
C(18) C 0.6934(6) 0.2528(7) 0.99421(13) 0.0755(18) Uani 1.00 1 d .
H(1) H 0.7693 0.5729 0.7761 0.063 Uiso 1.00 1 c R
H(2) H 0.8474 0.7674 0.7875 0.063 Uiso 1.00 1 c R
H(3) H 0.8924 0.5939 0.8148 0.063 Uiso 1.00 1 c R
H(4) H 0.3385 0.7463 0.7542 0.069 Uiso 1.00 1 c R
H(5) H 0.4746 0.8924 0.7496 0.069 Uiso 1.00 1 c R
H(6) H 0.5085 0.6790 0.7451 0.069 Uiso 1.00 1 c R
H(7) H 0.2587 1.0238 0.8283 0.074 Uiso 1.00 1 c R
H(8) H 0.1922 0.8440 0.8055 0.074 Uiso 1.00 1 c R
H(9) H 0.1976 0.8555 0.8518 0.074 Uiso 1.00 1 c R
H(10) H 0.4868 0.9578 0.9172 0.075 Uiso 1.00 1 c R
H(11) H 0.3651 0.7903 0.9136 0.075 Uiso 1.00 1 c R
H(12) H 0.5446 0.7593 0.9324 0.075 Uiso 1.00 1 c R
H(13) H 0.9003 0.6093 0.8830 0.062 Uiso 1.00 1 c R
H(14) H 0.8731 0.8074 0.9004 0.062 Uiso 1.00 1 c R
H(15) H 0.7913 0.6322 0.9170 0.062 Uiso 1.00 1 c R
H(16) H 0.4719 0.3867 0.9295 0.055 Uiso 1.00 1 c R
H(17) H 0.8452 0.2895 0.8344 0.057 Uiso 1.00 1 c R
H(18) H 0.9523 0.1408 0.8594 0.057 Uiso 1.00 1 c R
H(19) H 0.7841 0.0835 0.8366 0.057 Uiso 1.00 1 c R
H(20) H 0.9729 0.0174 0.9649 0.066 Uiso 1.00 1 c R
H(21) H 1.0249 0.0244 0.9249 0.066 Uiso 1.00 1 c R
H(22) H 1.1142 0.3704 0.9441 0.090 Uiso 1.00 1 c R
H(23) H 1.0547 0.3311 0.9853 0.090 Uiso 1.00 1 c R
H(24) H 1.2017 0.2200 0.9728 0.090 Uiso 1.00 1 c R
H(25) H 0.7344 0.3659 1.0069 0.091 Uiso 1.00 1 c R
H(26) H 0.5848 0.2323 0.9997 0.090 Uiso 1.00 1 c R
H(27) H 0.7602 0.1499 1.0043 0.090 Uiso 1.00 1 c R

loop_
_atom_site_aniso_label
_atom_site_aniso_U_11
_atom_site_aniso_U_22
_atom_site_aniso_U_33
_atom_site_aniso_U_12
_atom_site_aniso_U_13
_atom_site_aniso_U_23
Ti(1) 0.0293(3) 0.0316(4) 0.0357(4) -0.0028(3) 0.0063(2) -0.0003(3)
Cl(1) 0.0563(6) 0.0510(7) 0.0422(6) -0.0032(5) 0.0024(4) -0.0120(5)
Cl(2) 0.0338(5) 0.0515(7) 0.0839(8) -0.0049(4) 0.0181(5) 0.0061(6)
N(1) 0.0395(18) 0.0324(19) 0.038(2) -0.0029(14) 0.0056(15) 0.0028(15)
C(1) 0.0325(19) 0.031(2) 0.039(2) -0.0023(16) 0.0087(16) 0.0034(18)
C(2) 0.041(2) 0.035(2) 0.041(2) -0.0042(18) 0.0047(18) 0.0101(19)
C(3) 0.038(2) 0.027(2) 0.053(2) 0.0013(17) 0.0120(19) 0.006(2)
C(4) 0.048(2) 0.027(2) 0.038(2) -0.0048(18) 0.0109(18) -0.0029(18)
C(5) 0.034(2) 0.027(2) 0.040(2) -0.0060(17) 0.0018(17) 0.0035(18)
C(6) 0.041(2) 0.058(2) 0.059(3) -0.005(2) 0.023(2) 0.004(2)
C(7) 0.060(2) 0.067(3) 0.045(2) -0.004(2) -0.003(2) 0.016(2)
C(8) 0.049(2) 0.040(2) 0.096(3) 0.009(2) 0.018(2) 0.009(2)
C(9) 0.085(3) 0.048(2) 0.056(3) -0.004(2) 0.027(2) -0.011(2)
C(10) 0.048(2) 0.047(2) 0.059(3) -0.017(2) -0.006(2) 0.003(2)
C(11) 0.036(2) 0.027(2) 0.046(2) -0.0035(17) 0.0037(18) 0.0014(18)
C(12) 0.046(2) 0.035(2) 0.043(2) -0.0024(19) -0.0050(19) 0.000(2)
C(13) 0.070(2) 0.034(2) 0.038(2) -0.007(2) 0.002(2) 0.000(2)
C(14) 0.058(2) 0.036(2) 0.043(2) -0.001(2) 0.016(2) 0.002(2)
C(15) 0.044(2) 0.043(2) 0.054(2) 0.003(2) 0.004(2) 0.002(2)
C(16) 0.061(2) 0.046(2) 0.057(3) -0.001(2) -0.016(2) 0.001(2)
C(17) 0.069(3) 0.076(3) 0.081(4) -0.006(2) -0.019(2) -0.001(3)
C(18) 0.108(4) 0.073(3) 0.045(3) -0.004(3) 0.007(2) 0.002(2)

loop_
_atom_type_symbol
_atom_type_description
_atom_type_scat_dispersion_real
_atom_type_scat_dispersion_imag
_atom_type_scat_source
C C 0.003 0.002
;
International Tables for Crystallography
(1992, Vol. C, Tables 4.2.6.8 and 6.1.1.4)
;
H H 0.000 0.000
;
International Tables for Crystallography
(1992, Vol. C, Table 6.1.1.4)
;
N N 0.006 0.003
;
International Tables for Crystallography
(1992, Vol. C, Tables 4.2.6.8 and 6.1.1.4)
;
Cl Cl 0.148 0.159
;
International Tables for Crystallography
(1992, Vol. C, Tables 4.2.6.8 and 6.1.1.4)
;
Ti Ti 0.278 0.446
;
International Tables for Crystallography
(1992, Vol. C, Tables 4.2.6.8 and 6.1.1.4)
;

loop_
_geom_angle_atom_site_label_1
_geom_angle_atom_site_label_2
_geom_angle_atom_site_label_3
_geom_angle
_geom_angle_publ_flag
Cl(1) Ti(1) Cl(2) 103.57(4) yes
Cl(1) Ti(1) N(1) 102.06(9) yes
Cl(1) Ti(1) C(1) 90.68(9) yes
Cl(1) Ti(1) C(2) 87.33(10) yes
Cl(1) Ti(1) C(3) 116.33(11) yes
Cl(1) Ti(1) C(4) 144.60(10) yes
Cl(1) Ti(1) C(5) 122.92(10) yes
Cl(2) Ti(1) N(1) 101.81(9) yes
Cl(2) Ti(1) C(1) 142.39(9) yes
Cl(2) Ti(1) C(2) 109.90(9) yes
Cl(2) Ti(1) C(3) 84.92(9) yes
Cl(2) Ti(1) C(4) 94.30(10) yes
Cl(2) Ti(1) C(5) 129.29(10) yes
N(1) Ti(1) C(1) 109.05(12) yes
N(1) Ti(1) C(2) 143.79(12) yes
N(1) Ti(1) C(3) 138.39(13) yes
N(1) Ti(1) C(4) 103.84(12) yes
N(1) Ti(1) C(5) 88.19(12) yes
C(1) Ti(1) C(2) 35.18(11) yes
C(1) Ti(1) C(3) 57.73(13) yes
C(1) Ti(1) C(4) 58.18(13) yes
C(1) Ti(1) C(5) 34.80(12) yes
C(2) Ti(1) C(3) 34.23(14) yes
C(2) Ti(1) C(4) 57.69(13) yes
C(2) Ti(1) C(5) 58.31(12) yes
C(3) Ti(1) C(4) 34.58(13) yes
C(3) Ti(1) C(5) 58.28(12) yes
C(4) Ti(1) C(5) 35.67(13) yes
Ti(1) N(1) C(11) 133.8(2) yes
Ti(1) N(1) C(14) 115.8(2) yes
C(11) N(1) C(14) 105.4(2) yes
Ti(1) C(1) C(2) 74.3(2) yes
Ti(1) C(1) C(5) 72.4(2) yes
Ti(1) C(1) C(6) 125.1(2) yes
C(2) C(1) C(5) 108.9(3) yes
C(2) C(1) C(6) 124.1(3) yes
C(5) C(1) C(6) 126.6(3) yes
Ti(1) C(2) C(1) 70.6(2) yes
Ti(1) C(2) C(3) 73.2(2) yes
Ti(1) C(2) C(7) 124.3(2) yes
C(1) C(2) C(3) 107.4(3) yes
C(1) C(2) C(7) 125.8(3) yes
C(3) C(2) C(7) 126.7(3) yes
Ti(1) C(3) C(2) 72.5(2) yes
Ti(1) C(3) C(4) 70.5(2) yes
Ti(1) C(3) C(8) 126.3(2) yes
C(2) C(3) C(4) 108.2(3) yes
C(2) C(3) C(8) 125.7(3) yes
C(4) C(3) C(8) 126.0(3) yes
Ti(1) C(4) C(3) 74.9(2) yes
Ti(1) C(4) C(5) 71.9(2) yes
Ti(1) C(4) C(9) 122.6(2) yes
C(3) C(4) C(5) 108.4(3) yes
C(3) C(4) C(9) 125.3(3) yes
C(5) C(4) C(9) 126.1(3) yes
Ti(1) C(5) C(1) 72.8(2) yes
Ti(1) C(5) C(4) 72.4(2) yes
Ti(1) C(5) C(10) 123.8(2) yes
C(1) C(5) C(4) 107.1(3) yes
C(1) C(5) C(10) 127.7(3) yes
C(4) C(5) C(10) 125.1(3) yes
N(1) C(11) C(12) 109.9(3) yes
N(1) C(11) C(15) 121.1(3) yes
C(12) C(11) C(15) 129.0(3) yes
C(11) C(12) C(13) 107.3(3) yes
C(11) C(12) C(16) 126.8(3) yes
C(13) C(12) C(16) 125.9(3) yes
C(12) C(13) C(14) 106.9(3) yes
C(12) C(13) C(18) 126.8(3) yes
C(14) C(13) C(18) 126.1(4) yes
N(1) C(14) C(13) 110.6(3) yes
C(12) C(16) C(17) 113.0(3) yes
C(1) C(6) H(1) 109.5 no
C(1) C(6) H(2) 109.2 no
C(1) C(6) H(3) 109.7 no
H(1) C(6) H(2) 109.5 no
H(1) C(6) H(3) 109.5 no
H(2) C(6) H(3) 109.5 no
C(2) C(7) H(4) 109.4 no
C(2) C(7) H(5) 109.5 no
C(2) C(7) H(6) 109.6 no
H(4) C(7) H(5) 109.5 no
H(4) C(7) H(6) 109.5 no
H(5) C(7) H(6) 109.5 no
C(3) C(8) H(7) 109.6 no
C(3) C(8) H(8) 109.4 no
C(3) C(8) H(9) 109.5 no
H(7) C(8) H(8) 109.5 no
H(7) C(8) H(9) 109.5 no
H(8) C(8) H(9) 109.5 no
C(4) C(9) H(10) 109.4 no
C(4) C(9) H(11) 109.5 no
C(4) C(9) H(12) 109.5 no
H(10) C(9) H(11) 109.5 no
H(10) C(9) H(12) 109.5 no
H(11) C(9) H(12) 109.5 no
C(5) C(10) H(13) 109.7 no
C(5) C(10) H(14) 109.3 no
C(5) C(10) H(15) 109.4 no
H(13) C(10) H(14) 109.5 no
H(13) C(10) H(15) 109.5 no
H(14) C(10) H(15) 109.5 no
N(1) C(14) H(16) 124.6 no
C(13) C(14) H(16) 124.8 no
C(11) C(15) H(17) 109.3 no
C(11) C(15) H(18) 109.6 no
C(11) C(15) H(19) 109.5 no
H(17) C(15) H(18) 109.5 no
H(17) C(15) H(19) 109.5 no
H(18) C(15) H(19) 109.5 no
C(12) C(16) H(20) 111.9 no
C(12) C(16) H(21) 111.1 no
C(17) C(16) H(20) 109.4 no
C(17) C(16) H(21) 120.4 no
H(20) C(16) H(21) 88.5 no
C(16) C(17) H(22) 109.5 no
C(16) C(17) H(23) 109.6 no
C(16) C(17) H(24) 109.3 no
H(22) C(17) H(23) 109.5 no
H(22) C(17) H(24) 109.5 no
H(23) C(17) H(24) 109.5 no
C(13) C(18) H(25) 109.5 no
C(13) C(18) H(26) 109.3 no
C(13) C(18) H(27) 109.6 no
H(25) C(18) H(26) 109.5 no
H(25) C(18) H(27) 109.5 no
H(26) C(18) H(27) 109.5 no

loop_
_geom_bond_atom_site_label_1
_geom_bond_atom_site_label_2
_geom_bond_distance
_geom_bond_publ_flag
Ti(1) Cl(1) 2.2548(12) yes
Ti(1) Cl(2) 2.2578(11) yes
Ti(1) N(1) 1.965(2) yes
Ti(1) C(1) 2.346(3) yes
Ti(1) C(2) 2.394(4) yes
Ti(1) C(3) 2.404(3) yes
Ti(1) C(4) 2.347(3) yes
Ti(1) C(5) 2.339(3) yes
N(1) C(11) 1.407(4) yes
N(1) C(14) 1.408(5) yes
C(1) C(2) 1.433(4) yes
C(1) C(5) 1.401(5) yes
C(1) C(6) 1.506(5) yes
C(2) C(3) 1.412(5) yes
C(2) C(7) 1.501(5) yes
C(3) C(4) 1.413(5) yes
C(3) C(8) 1.497(5) yes
C(4) C(5) 1.435(5) yes
C(4) C(9) 1.508(6) yes
C(5) C(10) 1.495(5) yes
C(11) C(12) 1.365(5) yes
C(11) C(15) 1.491(5) yes
C(12) C(13) 1.441(6) yes
C(12) C(16) 1.511(5) yes
C(13) C(14) 1.354(5) yes
C(13) C(18) 1.504(6) yes
C(16) C(17) 1.521(6) yes
C(6) H(1) 0.950 no
C(6) H(2) 0.950 no
C(6) H(3) 0.950 no
C(7) H(4) 0.950 no
C(7) H(5) 0.950 no
C(7) H(6) 0.950 no
C(8) H(7) 0.950 no
C(8) H(8) 0.950 no
C(8) H(9) 0.950 no
C(9) H(10) 0.950 no
C(9) H(11) 0.950 no
C(9) H(12) 0.950 no
C(10) H(13) 0.950 no
C(10) H(14) 0.950 no
C(10) H(15) 0.950 no
C(14) H(16) 0.950 no
C(15) H(17) 0.950 no
C(15) H(18) 0.950 no
C(15) H(19) 0.950 no
C(16) H(20) 1.048 no
C(16) H(21) 1.048 no
C(17) H(22) 0.950 no
C(17) H(23) 0.950 no
C(17) H(24) 0.950 no
C(18) H(25) 0.950 no
C(18) H(26) 0.950 no
C(18) H(27) 0.950 no

loop_
_geom_contact_atom_site_label_1
_geom_contact_atom_site_label_2
_geom_contact_distance
_geom_contact_site_symmetry_2
Ti(1) C(6) 3.440(4) .
Ti(1) C(7) 3.470(4) .
Ti(1) C(8) 3.503(4) .
Ti(1) C(9) 3.404(4) .
Ti(1) C(10) 3.407(4) .
Ti(1) C(11) 3.109(3) .
Ti(1) C(14) 2.873(4) .
Cl(1) Cl(2) 3.5456(16) .
Cl(1) N(1) 3.286(3) .
Cl(1) C(1) 3.273(3) .
Cl(1) C(2) 3.212(4) .
Cl(1) C(6) 3.553(4) .
Cl(1) C(7) 3.377(4) .
Cl(1) C(15) 3.534(3) .
Cl(2) Cl(1) 3.5456(16) .
Cl(2) N(1) 3.282(2) .
Cl(2) C(3) 3.149(4) .
Cl(2) C(4) 3.376(3) .
Cl(2) C(8) 3.291(4) .
Cl(2) C(14) 3.448(4) .
N(1) Cl(1) 3.286(3) .
N(1) Cl(2) 3.282(2) .
N(1) C(1) 3.517(4) .
N(1) C(4) 3.402(4) .
N(1) C(5) 3.007(4) .
N(1) C(10) 3.194(5) .
N(1) C(12) 2.269(4) .
N(1) C(13) 2.272(5) .
N(1) C(15) 2.523(5) .
C(1) Cl(1) 3.273(3) .
C(1) N(1) 3.517(4) .
C(1) C(3) 2.293(5) .
C(1) C(4) 2.281(5) .
C(1) C(7) 2.613(5) .
C(1) C(10) 2.600(5) .
C(2) Cl(1) 3.212(4) .
C(2) C(4) 2.288(5) .
C(2) C(5) 2.307(5) .
C(2) C(6) 2.597(5) .
C(2) C(8) 2.588(5) .
C(3) Cl(2) 3.149(4) .
C(3) C(1) 2.293(5) .
C(3) C(5) 2.310(4) .
C(3) C(7) 2.604(6) .
C(3) C(9) 2.595(6) .
C(4) Cl(2) 3.376(3) .
C(4) N(1) 3.402(4) .
C(4) C(1) 2.281(5) .
C(4) C(2) 2.288(5) .
C(4) C(8) 2.593(5) .
C(4) C(10) 2.600(5) .
C(5) N(1) 3.007(4) .
C(5) C(2) 2.307(5) .
C(5) C(3) 2.310(4) .
C(5) C(6) 2.598(5) .
C(5) C(9) 2.623(6) .
C(5) C(11) 3.591(5) .
C(5) C(14) 3.555(5) .
C(6) Ti(1) 3.440(4) .
C(6) Cl(1) 3.553(4) .
C(6) C(2) 2.597(5) .
C(6) C(5) 2.598(5) .
C(6) C(7) 3.158(5) .
C(6) C(10) 3.213(6) .
C(7) Ti(1) 3.470(4) .
C(7) Cl(1) 3.377(4) .
C(7) C(1) 2.613(5) .
C(7) C(3) 2.604(6) .
C(7) C(6) 3.158(5) .
C(7) C(8) 3.183(6) .
C(8) Ti(1) 3.503(4) .
C(8) Cl(2) 3.291(4) .
C(8) C(2) 2.588(5) .
C(8) C(4) 2.593(5) .
C(8) C(7) 3.183(6) .
C(8) C(9) 3.165(6) .
C(9) Ti(1) 3.404(4) .
C(9) C(3) 2.595(6) .
C(9) C(5) 2.623(6) .
C(9) C(8) 3.165(6) .
C(9) C(10) 3.183(6) .
C(9) C(14) 3.588(6) .
C(10) Ti(1) 3.407(4) .
C(10) N(1) 3.194(5) .
C(10) C(1) 2.600(5) .
C(10) C(4) 2.600(5) .
C(10) C(6) 3.213(6) .
C(10) C(9) 3.183(6) .
C(10) C(11) 3.290(5) .
C(10) C(14) 3.495(6) .
C(11) Ti(1) 3.109(3) .
C(11) C(5) 3.591(5) .
C(11) C(10) 3.290(5) .
C(11) C(13) 2.260(6) .
C(11) C(14) 2.239(5) .
C(11) C(16) 2.572(5) .
C(11) C(17) 3.535(5) .
C(12) N(1) 2.269(4) .
C(12) C(14) 2.246(5) .
C(12) C(15) 2.578(6) .
C(12) C(17) 2.528(6) .
C(12) C(18) 2.634(6) .
C(13) N(1) 2.272(5) .
C(13) C(11) 2.260(6) .
C(13) C(16) 2.630(6) .
C(13) C(17) 3.321(6) .
C(14) Ti(1) 2.873(4) .
C(14) Cl(2) 3.448(4) .
C(14) C(5) 3.555(5) .
C(14) C(9) 3.588(6) .
C(14) C(10) 3.495(6) .
C(14) C(11) 2.239(5) .
C(14) C(12) 2.246(5) .
C(14) C(18) 2.549(5) .
C(15) Cl(1) 3.534(3) .
C(15) N(1) 2.523(5) .
C(15) C(12) 2.578(6) .
C(15) C(16) 3.209(5) .
C(16) C(11) 2.572(5) .
C(16) C(13) 2.630(6) .
C(16) C(15) 3.209(5) .
C(16) C(18) 3.233(7) .
C(17) C(11) 3.535(5) .
C(17) C(12) 2.528(6) .
C(17) C(13) 3.321(6) .
C(18) C(12) 2.634(6) .
C(18) C(14) 2.549(5) .
C(18) C(16) 3.233(7) .
Ti(1) H(1) 3.496 .
Ti(1) H(6) 3.598 .
Ti(1) H(11) 3.486 .
Ti(1) H(12) 3.582 .
Ti(1) H(15) 3.471 .
Ti(1) H(16) 3.003 .
Ti(1) H(17) 3.293 .
Cl(1) H(1) 3.004 .
Cl(1) H(1) 3.490 2_646
Cl(1) H(2) 2.966 2_646
Cl(1) H(4) 3.446 .
Cl(1) H(4) 2.915 2_546
Cl(1) H(5) 3.212 1_545
Cl(1) H(6) 2.956 .
Cl(1) H(7) 3.256 1_545
Cl(1) H(8) 3.249 2_546
Cl(1) H(17) 3.164 .
Cl(1) H(19) 3.213 .
Cl(2) H(3) 3.130 1_455
Cl(2) H(7) 3.164 1_545
Cl(2) H(8) 3.297 .
Cl(2) H(9) 2.918 .
Cl(2) H(11) 3.212 .
Cl(2) H(13) 3.180 1_455
Cl(2) H(16) 2.987 .
Cl(2) H(17) 3.353 1_455
Cl(2) H(18) 3.161 1_455
Cl(2) H(22) 3.246 1_455
N(1) H(10) 3.001 1_545
N(1) H(13) 3.196 .
N(1) H(15) 2.868 .
N(1) H(16) 2.099 .
N(1) H(17) 2.716 .
N(1) H(18) 3.290 .
N(1) H(19) 2.797 .
C(1) H(1) 2.031 .
C(1) H(2) 2.028 .
C(1) H(3) 2.034 .
C(1) H(4) 3.319 .
C(1) H(5) 3.033 .
C(1) H(6) 2.725 .
C(1) H(13) 2.712 .
C(1) H(14) 3.057 .
C(1) H(15) 3.280 .
C(1) H(17) 3.265 .
C(1) H(19) 2.906 1_565
C(2) H(1) 2.768 .
C(2) H(2) 2.911 .
C(2) H(3) 3.346 .
C(2) H(4) 2.025 .
C(2) H(5) 2.027 .
C(2) H(6) 2.028 .
C(2) H(7) 3.006 .
C(2) H(8) 2.703 .
C(2) H(9) 3.297 .
C(2) H(19) 3.336 1_565
C(3) H(4) 2.733 .
C(3) H(5) 3.008 .
C(3) H(6) 3.315 .
C(3) H(7) 2.023 .
C(3) H(8) 2.021 .
C(3) H(9) 2.023 .
C(3) H(10) 2.954 .
C(3) H(11) 2.746 .
C(3) H(12) 3.326 .
C(3) H(19) 3.583 1_565
C(4) H(7) 2.993 .
C(4) H(8) 3.307 .
C(4) H(9) 2.721 .
C(4) H(10) 2.032 .
C(4) H(11) 2.033 .
C(4) H(12) 2.033 .
C(4) H(13) 3.338 .
C(4) H(14) 2.951 .
C(4) H(15) 2.747 .
C(4) H(16) 3.462 .
C(4) H(19) 3.371 1_565
C(5) H(1) 3.271 .
C(5) H(2) 3.072 .
C(5) H(3) 2.696 .
C(5) H(10) 3.079 .
C(5) H(11) 3.311 .
C(5) H(12) 2.718 .
C(5) H(13) 2.024 .
C(5) H(14) 2.020 .
C(5) H(15) 2.020 .
C(5) H(17) 3.516 .
C(5) H(19) 2.923 1_565
C(6) H(5) 3.446 .
C(6) H(5) 3.157 2_646
C(6) H(6) 2.850 .
C(6) H(8) 3.433 1_655
C(6) H(13) 2.883 .
C(6) H(14) 3.588 .
C(6) H(17) 2.866 .
C(6) H(19) 3.329 1_565
C(7) H(1) 2.957 .
C(7) H(1) 3.462 2_656
C(7) H(2) 3.280 .
C(7) H(7) 3.493 .
C(7) H(8) 2.867 .
C(8) H(2) 3.564 1_455
C(8) H(4) 2.905 .
C(8) H(5) 3.447 .
C(8) H(10) 3.343 .
C(8) H(11) 2.939 .
C(8) H(18) 3.304 1_465
C(9) H(7) 3.440 .
C(9) H(9) 2.870 .
C(9) H(14) 3.367 .
C(9) H(15) 2.940 .
C(9) H(16) 3.172 .
C(9) H(26) 3.081 3_667
C(10) H(3) 2.856 .
C(10) H(10) 3.551 .
C(10) H(12) 2.837 .
C(10) H(17) 3.478 .
C(10) H(19) 3.384 1_565
C(10) H(20) 3.452 1_565
C(10) H(21) 3.014 1_565
C(10) H(22) 3.561 .
C(11) H(10) 3.259 1_545
C(11) H(13) 2.922 .
C(11) H(14) 3.152 1_545
C(11) H(15) 3.018 .
C(11) H(16) 3.156 .
C(11) H(17) 2.016 .
C(11) H(18) 2.018 .
C(11) H(19) 2.018 .
C(11) H(20) 3.304 .
C(11) H(21) 2.773 .
C(11) H(22) 3.403 .
C(12) H(10) 3.236 1_545
C(12) H(13) 3.342 .
C(12) H(14) 2.995 1_545
C(12) H(15) 3.068 .
C(12) H(16) 3.166 .
C(12) H(17) 3.195 .
C(12) H(18) 2.677 .
C(12) H(19) 3.122 .
C(12) H(20) 2.135 .
C(12) H(21) 2.127 .
C(12) H(22) 2.703 .
C(12) H(23) 2.734 .
C(12) H(24) 3.333 .
C(12) H(25) 3.088 .
C(12) H(26) 3.319 .
C(12) H(27) 2.734 .
C(13) H(10) 2.916 1_545
C(13) H(15) 2.953 .
C(13) H(16) 2.051 .
C(13) H(20) 2.906 .
C(13) H(21) 3.427 .
C(13) H(22) 3.572 .
C(13) H(23) 3.096 .
C(13) H(25) 2.030 .
C(13) H(26) 2.027 .
C(13) H(27) 2.030 .
C(14) H(10) 2.757 1_545
C(14) H(12) 3.047 .
C(14) H(15) 2.819 .
C(14) H(25) 2.980 .
C(14) H(26) 2.671 .
C(14) H(27) 3.248 .
C(15) H(3) 3.215 .
C(15) H(6) 3.597 2_646
C(15) H(13) 3.231 .
C(15) H(14) 3.122 1_545
C(15) H(21) 2.942 .
C(16) H(14) 2.780 1_545
C(16) H(18) 2.823 .
C(16) H(20) 3.196 3_757
C(16) H(22) 2.045 .
C(16) H(23) 2.046 .
C(16) H(24) 2.043 .
C(16) H(25) 3.568 .
C(16) H(27) 2.914 .
C(16) H(27) 3.217 3_757
C(17) H(16) 3.506 1_655
C(17) H(20) 2.115 .
C(17) H(20) 3.296 3_757
C(17) H(21) 2.243 .
C(17) H(23) 3.596 3_767
C(17) H(25) 3.574 .
C(17) H(25) 2.998 3_767
C(17) H(27) 3.396 .
C(17) H(27) 3.366 3_757
C(18) H(10) 3.582 1_545
C(18) H(11) 3.209 3_667
C(18) H(12) 3.348 3_667
C(18) H(16) 2.818 .
C(18) H(20) 3.111 .
C(18) H(20) 3.491 3_757
C(18) H(23) 3.089 .
H(1) Ti(1) 3.496 .
H(1) Cl(1) 3.004 .
H(1) Cl(1) 3.490 2_656
H(1) C(1) 2.031 .
H(1) C(2) 2.768 .
H(1) C(5) 3.271 .
H(1) C(7) 2.957 .
H(1) C(7) 3.462 2_646
H(1) H(2) 1.551 .
H(1) H(2) 3.106 2_646
H(1) H(3) 1.551 .
H(1) H(5) 3.362 .
H(1) H(5) 2.708 2_646
H(1) H(6) 2.391 .
H(1) H(6) 3.468 2_646
H(1) H(17) 2.821 .
H(2) Cl(1) 2.966 2_656
H(2) C(1) 2.028 .
H(2) C(2) 2.911 .
H(2) C(5) 3.072 .
H(2) C(7) 3.280 .
H(2) C(8) 3.564 1_655
H(2) H(1) 1.551 .
H(2) H(1) 3.106 2_656
H(2) H(3) 1.551 .
H(2) H(5) 3.299 .
H(2) H(5) 3.358 2_646
H(2) H(6) 3.039 .
H(2) H(6) 3.388 2_656
H(2) H(8) 2.887 1_655
H(2) H(9) 3.437 1_655
H(2) H(13) 3.370 .
H(2) H(19) 2.872 1_565
H(3) Cl(2) 3.130 1_655
H(3) C(1) 2.034 .
H(3) C(2) 3.346 .
H(3) C(5) 2.696 .
H(3) C(10) 2.856 .
H(3) C(15) 3.215 .
H(3) H(1) 1.551 .
H(3) H(2) 1.551 .
H(3) H(5) 2.923 2_646
H(3) H(8) 3.095 1_655
H(3) H(9) 3.247 1_655
H(3) H(13) 2.283 .
H(3) H(14) 3.272 .
H(3) H(17) 2.306 .
H(3) H(18) 3.554 .
H(4) Cl(1) 3.446 .
H(4) Cl(1) 2.915 2_556
H(4) C(1) 3.319 .
H(4) C(2) 2.025 .
H(4) C(3) 2.733 .
H(4) C(8) 2.905 .
H(4) H(5) 1.551 .
H(4) H(5) 3.596 2_546
H(4) H(6) 1.551 .
H(4) H(7) 3.305 .
H(4) H(7) 3.200 2_546
H(4) H(8) 2.334 .
H(4) H(8) 3.479 2_546
H(5) Cl(1) 3.212 1_565
H(5) C(1) 3.033 .
H(5) C(2) 2.027 .
H(5) C(3) 3.008 .
H(5) C(6) 3.446 .
H(5) C(6) 3.157 2_656
H(5) C(8) 3.447 .
H(5) H(1) 3.362 .
H(5) H(1) 2.708 2_656
H(5) H(2) 3.299 .
H(5) H(2) 3.358 2_656
H(5) H(3) 2.923 2_656
H(5) H(4) 1.551 .
H(5) H(4) 3.596 2_556
H(5) H(6) 1.551 .
H(5) H(7) 3.500 .
H(5) H(8) 3.196 .
H(5) H(17) 3.434 2_656
H(6) Ti(1) 3.598 .
H(6) Cl(1) 2.956 .
H(6) C(1) 2.725 .
H(6) C(2) 2.028 .
H(6) C(3) 3.315 .
H(6) C(6) 2.850 .
H(6) C(15) 3.597 2_656
H(6) H(1) 2.391 .
H(6) H(1) 3.468 2_656
H(6) H(2) 3.039 .
H(6) H(2) 3.388 2_646
H(6) H(4) 1.551 .
H(6) H(5) 1.551 .
H(6) H(7) 3.278 2_546
H(6) H(8) 3.249 2_546
H(6) H(17) 3.166 2_656
H(6) H(18) 3.572 2_656
H(6) H(19) 3.483 2_656
H(7) Cl(1) 3.256 1_565
H(7) Cl(2) 3.164 1_565
H(7) C(2) 3.006 .
H(7) C(3) 2.023 .
H(7) C(4) 2.993 .
H(7) C(7) 3.493 .
H(7) C(9) 3.440 .
H(7) H(4) 3.305 .
H(7) H(4) 3.200 2_556
H(7) H(5) 3.500 .
H(7) H(6) 3.278 2_556
H(7) H(8) 1.551 .
H(7) H(9) 1.551 .
H(7) H(10) 3.351 .
H(7) H(11) 3.325 .
H(7) H(18) 2.978 1_465
H(8) Cl(1) 3.249 2_556
H(8) Cl(2) 3.297 .
H(8) C(2) 2.703 .
H(8) C(3) 2.021 .
H(8) C(4) 3.307 .
H(8) C(6) 3.433 1_455
H(8) C(7) 2.867 .
H(8) H(2) 2.887 1_455
H(8) H(3) 3.095 1_455
H(8) H(4) 2.334 .
H(8) H(4) 3.479 2_556
H(8) H(5) 3.196 .
H(8) H(6) 3.249 2_556
H(8) H(7) 1.551 .
H(8) H(9) 1.551 .
H(8) H(18) 3.544 1_465
H(9) Cl(2) 2.918 .
H(9) C(2) 3.297 .
H(9) C(3) 2.023 .
H(9) C(4) 2.721 .
H(9) C(9) 2.870 .
H(9) H(2) 3.437 1_455
H(9) H(3) 3.247 1_455
H(9) H(7) 1.551 .
H(9) H(8) 1.551 .
H(9) H(10) 3.115 .
H(9) H(11) 2.383 .
H(9) H(13) 3.293 1_455
H(9) H(14) 3.332 1_455
H(9) H(18) 2.899 1_465
H(9) H(21) 3.224 1_465
H(10) N(1) 3.001 1_565
H(10) C(3) 2.954 .
H(10) C(4) 2.032 .
H(10) C(5) 3.079 .
H(10) C(8) 3.343 .
H(10) C(10) 3.551 .
H(10) C(11) 3.259 1_565
H(10) C(12) 3.236 1_565
H(10) C(13) 2.916 1_565
H(10) C(14) 2.757 1_565
H(10) C(18) 3.582 1_565
H(10) H(7) 3.351 .
H(10) H(9) 3.115 .
H(10) H(11) 1.551 .
H(10) H(12) 1.551 .
H(10) H(14) 3.480 .
H(10) H(15) 3.417 .
H(10) H(16) 3.076 1_565
H(10) H(26) 3.396 1_565
H(10) H(26) 3.220 3_667
H(11) Ti(1) 3.486 .
H(11) Cl(2) 3.212 .
H(11) C(3) 2.746 .
H(11) C(4) 2.033 .
H(11) C(5) 3.311 .
H(11) C(8) 2.939 .
H(11) C(18) 3.209 3_667
H(11) H(7) 3.325 .
H(11) H(9) 2.383 .
H(11) H(10) 1.551 .
H(11) H(12) 1.551 .
H(11) H(16) 3.024 .
H(11) H(21) 3.329 1_465
H(11) H(25) 3.099 3_667
H(11) H(26) 2.892 3_667
H(11) H(27) 3.098 3_667
H(12) Ti(1) 3.582 .
H(12) C(3) 3.326 .
H(12) C(4) 2.033 .
H(12) C(5) 2.718 .
H(12) C(10) 2.837 .
H(12) C(14) 3.047 .
H(12) C(18) 3.348 3_667
H(12) H(10) 1.551 .
H(12) H(11) 1.551 .
H(12) H(14) 3.063 .
H(12) H(15) 2.347 .
H(12) H(16) 2.711 .
H(12) H(24) 3.581 3_767
H(12) H(25) 3.389 3_667
H(12) H(26) 2.642 3_667
H(12) H(27) 3.560 3_667
H(13) Cl(2) 3.180 1_655
H(13) N(1) 3.196 .
H(13) C(1) 2.712 .
H(13) C(4) 3.338 .
H(13) C(5) 2.024 .
H(13) C(6) 2.883 .
H(13) C(11) 2.922 .
H(13) C(12) 3.342 .
H(13) C(15) 3.231 .
H(13) H(2) 3.370 .
H(13) H(3) 2.283 .
H(13) H(9) 3.293 1_655
H(13) H(14) 1.551 .
H(13) H(15) 1.551 .
H(13) H(17) 2.796 .
H(13) H(18) 3.457 .
H(13) H(21) 3.368 1_565
H(13) H(22) 3.046 .
H(14) C(1) 3.057 .
H(14) C(4) 2.951 .
H(14) C(5) 2.020 .
H(14) C(6) 3.588 .
H(14) C(9) 3.367 .
H(14) C(11) 3.152 1_565
H(14) C(12) 2.995 1_565
H(14) C(15) 3.122 1_565
H(14) C(16) 2.780 1_565
H(14) H(3) 3.272 .
H(14) H(9) 3.332 1_655
H(14) H(10) 3.480 .
H(14) H(12) 3.063 .
H(14) H(13) 1.551 .
H(14) H(15) 1.551 .
H(14) H(18) 2.856 1_565
H(14) H(19) 2.926 1_565
H(14) H(20) 2.668 1_565
H(14) H(21) 2.086 1_565
H(15) Ti(1) 3.471 .
H(15) N(1) 2.868 .
H(15) C(1) 3.280 .
H(15) C(4) 2.747 .
H(15) C(5) 2.020 .
H(15) C(9) 2.940 .
H(15) C(11) 3.018 .
H(15) C(12) 3.068 .
H(15) C(13) 2.953 .
H(15) C(14) 2.819 .
H(15) H(10) 3.417 .
H(15) H(12) 2.347 .
H(15) H(13) 1.551 .
H(15) H(14) 1.551 .
H(15) H(16) 3.235 .
H(15) H(20) 3.419 1_565
H(15) H(21) 3.378 1_565
H(15) H(22) 3.283 .
H(15) H(23) 3.372 3_767
H(16) Ti(1) 3.003 .
H(16) Cl(2) 2.987 .
H(16) N(1) 2.099 .
H(16) C(4) 3.462 .
H(16) C(9) 3.172 .
H(16) C(11) 3.156 .
H(16) C(12) 3.166 .
H(16) C(13) 2.051 .
H(16) C(17) 3.506 1_455
H(16) C(18) 2.818 .
H(16) H(10) 3.076 1_545
H(16) H(11) 3.024 .
H(16) H(12) 2.711 .
H(16) H(15) 3.235 .
H(16) H(22) 3.060 1_455
H(16) H(24) 3.055 1_455
H(16) H(25) 3.165 .
H(16) H(25) 3.390 3_667
H(16) H(26) 2.656 .
H(17) Ti(1) 3.293 .
H(17) Cl(1) 3.164 .
H(17) Cl(2) 3.353 1_655
H(17) N(1) 2.716 .
H(17) C(1) 3.265 .
H(17) C(5) 3.516 .
H(17) C(6) 2.866 .
H(17) C(10) 3.478 .
H(17) C(11) 2.016 .
H(17) C(12) 3.195 .
H(17) H(1) 2.821 .
H(17) H(3) 2.306 .
H(17) H(5) 3.434 2_646
H(17) H(6) 3.166 2_646
H(17) H(13) 2.796 .
H(17) H(18) 1.551 .
H(17) H(19) 1.551 .
H(18) Cl(2) 3.161 1_655
H(18) N(1) 3.290 .
H(18) C(8) 3.304 1_645
H(18) C(11) 2.018 .
H(18) C(12) 2.677 .
H(18) C(16) 2.823 .
H(18) H(3) 3.554 .
H(18) H(6) 3.572 2_646
H(18) H(7) 2.978 1_645
H(18) H(8) 3.544 1_645
H(18) H(9) 2.899 1_645
H(18) H(13) 3.457 .
H(18) H(14) 2.856 1_545
H(18) H(17) 1.551 .
H(18) H(19) 1.551 .
H(18) H(21) 2.353 .
H(18) H(22) 3.400 .
H(19) Cl(1) 3.213 .
H(19) N(1) 2.797 .
H(19) C(1) 2.906 1_545
H(19) C(2) 3.336 1_545
H(19) C(3) 3.583 1_545
H(19) C(4) 3.371 1_545
H(19) C(5) 2.923 1_545
H(19) C(6) 3.329 1_545
H(19) C(10) 3.384 1_545
H(19) C(11) 2.018 .
H(19) C(12) 3.122 .
H(19) H(2) 2.872 1_545
H(19) H(6) 3.483 2_646
H(19) H(14) 2.926 1_545
H(19) H(17) 1.551 .
H(19) H(18) 1.551 .
H(19) H(21) 3.375 .
H(20) C(10) 3.452 1_545
H(20) C(11) 3.304 .
H(20) C(12) 2.135 .
H(20) C(13) 2.906 .
H(20) C(16) 3.196 3_757
H(20) C(17) 2.115 .
H(20) C(17) 3.296 3_757
H(20) C(18) 3.111 .
H(20) C(18) 3.491 3_757
H(20) H(14) 2.668 1_545
H(20) H(15) 3.419 1_545
H(20) H(20) 2.356 3_757
H(20) H(21) 1.463 .
H(20) H(22) 2.886 .
H(20) H(23) 2.401 .
H(20) H(23) 3.010 3_757
H(20) H(24) 2.363 .
H(20) H(24) 3.175 3_757
H(20) H(25) 3.564 .
H(20) H(27) 2.514 .
H(20) H(27) 2.600 3_757
H(21) C(10) 3.014 1_545
H(21) C(11) 2.773 .
H(21) C(12) 2.127 .
H(21) C(13) 3.427 .
H(21) C(15) 2.942 .
H(21) C(17) 2.243 .
H(21) H(9) 3.224 1_645
H(21) H(11) 3.329 1_645
H(21) H(13) 3.368 1_545
H(21) H(14) 2.086 1_545
H(21) H(15) 3.378 1_545
H(21) H(18) 2.353 .
H(21) H(19) 3.375 .
H(21) H(20) 1.463 .
H(21) H(22) 2.620 .
H(21) H(23) 2.964 .
H(21) H(24) 2.458 .
H(21) H(27) 3.042 3_757
H(22) Cl(2) 3.246 1_655
H(22) C(10) 3.561 .
H(22) C(11) 3.403 .
H(22) C(12) 2.703 .
H(22) C(13) 3.572 .
H(22) C(16) 2.045 .
H(22) H(13) 3.046 .
H(22) H(15) 3.283 .
H(22) H(16) 3.060 1_655
H(22) H(18) 3.400 .
H(22) H(20) 2.886 .
H(22) H(21) 2.620 .
H(22) H(23) 1.551 .
H(22) H(23) 3.591 3_767
H(22) H(24) 1.551 .
H(22) H(25) 2.691 3_767
H(23) C(12) 2.734 .
H(23) C(13) 3.096 .
H(23) C(16) 2.046 .
H(23) C(17) 3.596 3_767
H(23) C(18) 3.089 .
H(23) H(15) 3.372 3_767
H(23) H(20) 2.401 .
H(23) H(20) 3.010 3_757
H(23) H(21) 2.964 .
H(23) H(22) 1.551 .
H(23) H(22) 3.591 3_767
H(23) H(23) 2.787 3_767
H(23) H(24) 1.551 .
H(23) H(25) 2.843 .
H(23) H(25) 2.759 3_767
H(23) H(27) 2.895 .
H(24) C(12) 3.333 .
H(24) C(16) 2.043 .
H(24) H(12) 3.581 3_767
H(24) H(16) 3.055 1_655
H(24) H(20) 2.363 .
H(24) H(20) 3.175 3_757
H(24) H(21) 2.458 .
H(24) H(22) 1.551 .
H(24) H(23) 1.551 .
H(24) H(25) 3.048 3_767
H(24) H(26) 3.179 1_655
H(24) H(27) 2.742 3_757
H(25) C(12) 3.088 .
H(25) C(13) 2.030 .
H(25) C(14) 2.980 .
H(25) C(16) 3.568 .
H(25) C(17) 3.574 .
H(25) C(17) 2.998 3_767
H(25) H(11) 3.099 3_667
H(25) H(12) 3.389 3_667
H(25) H(16) 3.165 .
H(25) H(16) 3.390 3_667
H(25) H(20) 3.564 .
H(25) H(22) 2.691 3_767
H(25) H(23) 2.843 .
H(25) H(23) 2.759 3_767
H(25) H(24) 3.048 3_767
H(25) H(26) 1.551 .
H(25) H(27) 1.551 .
H(26) C(9) 3.081 3_667
H(26) C(12) 3.319 .
H(26) C(13) 2.027 .
H(26) C(14) 2.671 .
H(26) H(10) 3.396 1_545
H(26) H(10) 3.220 3_667
H(26) H(11) 2.892 3_667
H(26) H(12) 2.642 3_667
H(26) H(16) 2.656 .
H(26) H(24) 3.179 1_455
H(26) H(25) 1.551 .
H(26) H(26) 3.584 3_657
H(26) H(27) 1.551 .
H(27) C(12) 2.734 .
H(27) C(13) 2.030 .
H(27) C(14) 3.248 .
H(27) C(16) 2.914 .
H(27) C(16) 3.217 3_757
H(27) C(17) 3.396 .
H(27) C(17) 3.366 3_757
H(27) H(11) 3.098 3_667
H(27) H(12) 3.560 3_667
H(27) H(20) 2.514 .
H(27) H(20) 2.600 3_757
H(27) H(21) 3.042 3_757
H(27) H(23) 2.895 .
H(27) H(24) 2.742 3_757
H(27) H(25) 1.551 .
H(27) H(26) 1.551 .

loop_
_geom_torsion_atom_site_label_1
_geom_torsion_atom_site_label_2
_geom_torsion_atom_site_label_3
_geom_torsion_atom_site_label_4
_geom_torsion
Cl(1) Ti(1) N(1) C(11) 55.7(3)
Cl(1) Ti(1) N(1) C(14) -153.5(2)
Cl(1) Ti(1) C(1) C(2) 84.4(2)
Cl(1) Ti(1) C(1) C(5) -159.28(19)
Cl(1) Ti(1) C(1) C(6) -36.5(2)
Cl(1) Ti(1) C(2) C(1) -95.0(2)
Cl(1) Ti(1) C(2) C(3) 149.1(2)
Cl(1) Ti(1) C(2) C(7) 25.7(3)
Cl(1) Ti(1) C(3) C(2) -34.9(2)
Cl(1) Ti(1) C(3) C(4) -152.2(2)
Cl(1) Ti(1) C(3) C(8) 86.9(3)
Cl(1) Ti(1) C(4) C(3) 46.2(3)
Cl(1) Ti(1) C(4) C(5) -69.4(2)
Cl(1) Ti(1) C(4) C(9) 168.8(2)
Cl(1) Ti(1) C(5) C(1) 24.9(2)
Cl(1) Ti(1) C(5) C(4) 139.76(19)
Cl(1) Ti(1) C(5) C(10) -99.3(3)
Cl(2) Ti(1) N(1) C(11) 162.6(3)
Cl(2) Ti(1) N(1) C(14) -46.7(2)
Cl(2) Ti(1) C(1) C(2) -29.2(2)
Cl(2) Ti(1) C(1) C(5) 87.2(2)
Cl(2) Ti(1) C(1) C(6) -150.1(2)
Cl(2) Ti(1) C(2) C(1) 161.56(19)
Cl(2) Ti(1) C(2) C(3) 45.6(2)
Cl(2) Ti(1) C(2) C(7) -77.8(3)
Cl(2) Ti(1) C(3) C(2) -137.6(2)
Cl(2) Ti(1) C(3) C(4) 105.2(2)
Cl(2) Ti(1) C(3) C(8) -15.7(3)
Cl(2) Ti(1) C(4) C(3) -74.6(2)
Cl(2) Ti(1) C(4) C(5) 169.8(2)
Cl(2) Ti(1) C(4) C(9) 48.0(3)
Cl(2) Ti(1) C(5) C(1) -128.05(19)
Cl(2) Ti(1) C(5) C(4) -13.2(2)
Cl(2) Ti(1) C(5) C(10) 107.7(3)
N(1) Ti(1) C(1) C(2) -172.6(2)
N(1) Ti(1) C(1) C(5) -56.3(2)
N(1) Ti(1) C(1) C(6) 66.5(3)
C(1) Ti(1) N(1) C(11) -39.2(3)
C(1) Ti(1) N(1) C(14) 111.5(2)
N(1) Ti(1) C(2) C(1) 11.9(3)
N(1) Ti(1) C(2) C(3) -104.0(2)
N(1) Ti(1) C(2) C(7) 132.6(3)
C(2) Ti(1) N(1) C(11) -46.5(4)
C(2) Ti(1) N(1) C(14) 104.3(3)
N(1) Ti(1) C(3) C(2) 120.3(2)
N(1) Ti(1) C(3) C(4) 3.1(3)
N(1) Ti(1) C(3) C(8) -117.8(3)
C(3) Ti(1) N(1) C(11) -101.7(3)
C(3) Ti(1) N(1) C(14) 49.0(3)
N(1) Ti(1) C(4) C(3) -177.9(2)
N(1) Ti(1) C(4) C(5) 66.5(2)
N(1) Ti(1) C(4) C(9) -55.3(3)
C(4) Ti(1) N(1) C(11) -99.9(3)
C(4) Ti(1) N(1) C(14) 50.8(2)
N(1) Ti(1) C(5) C(1) 128.1(2)
N(1) Ti(1) C(5) C(4) -117.0(2)
N(1) Ti(1) C(5) C(10) 3.9(3)
C(5) Ti(1) N(1) C(11) -67.6(3)
C(5) Ti(1) N(1) C(14) 83.1(2)
C(1) Ti(1) C(2) C(3) -115.9(3)
C(1) Ti(1) C(2) C(7) 120.7(4)
C(2) Ti(1) C(1) C(5) 116.3(3)
C(2) Ti(1) C(1) C(6) -120.9(3)
C(1) Ti(1) C(3) C(2) 37.8(2)
C(1) Ti(1) C(3) C(4) -79.5(2)
C(1) Ti(1) C(3) C(8) 159.6(4)
C(3) Ti(1) C(1) C(2) -36.7(2)
C(3) Ti(1) C(1) C(5) 79.6(2)
C(3) Ti(1) C(1) C(6) -157.7(3)
C(1) Ti(1) C(4) C(3) 78.1(2)
C(1) Ti(1) C(4) C(5) -37.6(2)
C(1) Ti(1) C(4) C(9) -159.3(3)
C(4) Ti(1) C(1) C(2) -77.8(2)
C(4) Ti(1) C(1) C(5) 38.5(2)
C(4) Ti(1) C(1) C(6) 161.3(3)
C(1) Ti(1) C(5) C(4) 114.8(3)
C(1) Ti(1) C(5) C(10) -124.3(4)
C(5) Ti(1) C(1) C(2) -116.3(3)
C(5) Ti(1) C(1) C(6) 122.7(3)
C(2) Ti(1) C(3) C(4) -117.3(3)
C(2) Ti(1) C(3) C(8) 121.8(4)
C(3) Ti(1) C(2) C(1) 115.9(3)
C(3) Ti(1) C(2) C(7) -123.4(4)
C(2) Ti(1) C(4) C(3) 36.3(2)
C(2) Ti(1) C(4) C(5) -79.3(2)
C(2) Ti(1) C(4) C(9) 158.9(3)
C(4) Ti(1) C(2) C(1) 79.3(2)
C(4) Ti(1) C(2) C(3) -36.7(2)
C(4) Ti(1) C(2) C(7) -160.0(3)
C(2) Ti(1) C(5) C(1) -37.4(2)
C(2) Ti(1) C(5) C(4) 77.5(2)
C(2) Ti(1) C(5) C(10) -161.6(3)
C(5) Ti(1) C(2) C(1) 37.0(2)
C(5) Ti(1) C(2) C(3) -79.0(2)
C(5) Ti(1) C(2) C(7) 157.6(3)
C(3) Ti(1) C(4) C(5) -115.6(3)
C(3) Ti(1) C(4) C(9) 122.6(4)
C(4) Ti(1) C(3) C(2) 117.3(3)
C(4) Ti(1) C(3) C(8) -120.9(4)
C(3) Ti(1) C(5) C(1) -77.8(2)
C(3) Ti(1) C(5) C(4) 37.0(2)
C(3) Ti(1) C(5) C(10) 157.9(3)
C(5) Ti(1) C(3) C(2) 79.1(2)
C(5) Ti(1) C(3) C(4) -38.2(2)
C(5) Ti(1) C(3) C(8) -159.1(4)
C(4) Ti(1) C(5) C(1) -114.8(3)
C(4) Ti(1) C(5) C(10) 120.9(4)
C(5) Ti(1) C(4) C(3) 115.6(3)
C(5) Ti(1) C(4) C(9) -121.8(3)
Ti(1) N(1) C(11) C(12) 152.1(2)
Ti(1) N(1) C(11) C(15) -29.2(5)
Ti(1) N(1) C(14) C(13) -158.1(2)
C(11) N(1) C(14) C(13) 0.4(4)
C(14) N(1) C(11) C(12) -0.7(4)
C(14) N(1) C(11) C(15) 177.9(3)
Ti(1) C(1) C(2) C(3) 64.5(2)
Ti(1) C(1) C(2) C(7) -118.8(4)
Ti(1) C(1) C(5) C(4) -64.8(2)
Ti(1) C(1) C(5) C(10) 119.9(3)
C(2) C(1) C(5) Ti(1) 65.8(2)
C(2) C(1) C(5) C(4) 1.0(4)
C(2) C(1) C(5) C(10) -174.3(3)
C(5) C(1) C(2) Ti(1) -64.6(2)
C(5) C(1) C(2) C(3) -0.1(3)
C(5) C(1) C(2) C(7) 176.6(3)
C(6) C(1) C(2) Ti(1) 122.0(3)
C(6) C(1) C(2) C(3) -173.5(3)
C(6) C(1) C(2) C(7) 3.2(6)
C(6) C(1) C(5) Ti(1) -121.0(3)
C(6) C(1) C(5) C(4) 174.2(3)
C(6) C(1) C(5) C(10) -1.1(6)
Ti(1) C(2) C(3) C(4) 61.9(2)
Ti(1) C(2) C(3) C(8) -122.5(3)
C(1) C(2) C(3) Ti(1) -62.7(2)
C(1) C(2) C(3) C(4) -0.8(4)
C(1) C(2) C(3) C(8) 174.8(3)
C(7) C(2) C(3) Ti(1) 120.6(4)
C(7) C(2) C(3) C(4) -177.5(3)
C(7) C(2) C(3) C(8) -1.9(6)
Ti(1) C(3) C(4) C(5) 64.6(2)
Ti(1) C(3) C(4) C(9) -119.5(3)
C(2) C(3) C(4) Ti(1) -63.2(2)
C(2) C(3) C(4) C(5) 1.4(4)
C(2) C(3) C(4) C(9) 177.3(3)
C(8) C(3) C(4) Ti(1) 121.2(3)
C(8) C(3) C(4) C(5) -174.2(3)
C(8) C(3) C(4) C(9) 1.7(6)
Ti(1) C(4) C(5) C(1) 65.1(2)
Ti(1) C(4) C(5) C(10) -119.4(3)
C(3) C(4) C(5) Ti(1) -66.6(2)
C(3) C(4) C(5) C(1) -1.5(4)
C(3) C(4) C(5) C(10) 174.0(3)
C(9) C(4) C(5) Ti(1) 117.6(3)
C(9) C(4) C(5) C(1) -177.3(3)
C(9) C(4) C(5) C(10) -1.9(6)
N(1) C(11) C(12) C(13) 0.8(4)
N(1) C(11) C(12) C(16) -177.2(3)
C(15) C(11) C(12) C(13) -177.8(3)
C(15) C(11) C(12) C(16) 4.3(6)
C(11) C(12) C(13) C(14) -0.5(4)
C(11) C(12) C(13) C(18) 174.5(4)
C(11) C(12) C(16) C(17) 105.3(5)
C(13) C(12) C(16) C(17) -72.3(5)
C(16) C(12) C(13) C(14) 177.5(3)
C(16) C(12) C(13) C(18) -7.5(6)
C(12) C(13) C(14) N(1) 0.0(4)
C(18) C(13) C(14) N(1) -175.0(4)
